data_4313735
loop_
_publ_author_name
'Berthold Hoge'
'Tobias Herrmann'
'Christoph Th\"osen'
'Ingo Pantenburg'

_publ_contact_author_address
;
        Institut f\"ur Anorganische Chemie
        Universit\"at zu K\"oln
        Greinstra\&se 6
        D-50939 K\"oln
        Germany
;
_publ_contact_author_email b.hoge@uni-koeln.de
_publ_contact_author_fax '+49 221 470 5196'
_publ_contact_author_name
;
        Dr. B. Hoge
;
_publ_contact_author_phone '+49 221 470 3911'
_publ_section_title
;
 Bis(trifluoromethyl)phosphane and Bis(pentafluorophenyl)phosphane and
 Their Pentacarbonyl Tungsten Complexes: Improved Synthesis and an
 Experimental and Density Functional Study
;
_journal_name_full 'Inorganic Chemistry'
_journal_page_first 3623
_journal_page_last 3632
_journal_paper_doi 10.1021/ic034166n
_journal_volume 42
_journal_year 2003
_chemical_formula_sum 'C12 H F10 P'
_chemical_formula_weight 366.10
_chemical_name_common HP(C6F5)2
_chemical_name_systematic
;
 ?
;
_space_group_IT_number 14
_symmetry_cell_setting monoclinic
_symmetry_space_group_name_Hall '-P 2ybc'
_symmetry_space_group_name_H-M 'P 1 21/c 1'
_atom_sites_solution_hydrogens geom
_atom_sites_solution_primary direct
_atom_sites_solution_secondary difmap
_audit_creation_method SHELXL
_cell_angle_alpha 90
_cell_angle_beta 110.734(13)
_cell_angle_gamma 90
_cell_formula_units_Z 4
_cell_length_a 9.390(4)
_cell_length_b 7.410(6)
_cell_length_c 19.516(5)
_cell_measurement_temperature 293(2)
_cell_volume 1270.0(12)
_computing_structure_refinement 'SHELXL-93 (Sheldrick, 1993)'
_diffrn_ambient_temperature 293(2)
_diffrn_radiation_monochromator graphite
_diffrn_radiation_source 'fine-focus sealed tube'
_diffrn_radiation_type MoK\a
_diffrn_radiation_wavelength 0.71073
_diffrn_reflns_av_R_equivalents 0.1165
_diffrn_reflns_av_sigmaI/netI 0.1307
_diffrn_reflns_limit_h_max 12
_diffrn_reflns_limit_h_min -13
_diffrn_reflns_limit_k_max 10
_diffrn_reflns_limit_k_min -10
_diffrn_reflns_limit_l_max 26
_diffrn_reflns_limit_l_min -27
_diffrn_reflns_number 5560
_diffrn_reflns_theta_max 25.00
_diffrn_reflns_theta_min 2.23
_exptl_absorpt_coefficient_mu 0.335
_exptl_crystal_density_diffrn 1.915
_exptl_crystal_F_000 712
_refine_diff_density_max 0.283
_refine_diff_density_min -0.252
_refine_diff_density_rms 0.064
_refine_ls_extinction_coef 0.0114(30)
_refine_ls_extinction_expression Fc^*^=kFc[1+0.001xFc^2^\l^3^/sin(2\q)]^-1/4^
_refine_ls_extinction_method SHELXL
_refine_ls_goodness_of_fit_all 0.874
_refine_ls_goodness_of_fit_obs 1.163
_refine_ls_matrix_type full
_refine_ls_number_parameters 213
_refine_ls_number_reflns 2174
_refine_ls_number_restraints 0
_refine_ls_restrained_S_all 0.927
_refine_ls_restrained_S_obs 1.163
_refine_ls_R_factor_all 0.1716
_refine_ls_R_factor_obs 0.0613
_refine_ls_shift/esd_max 0.001
_refine_ls_shift/esd_mean 0.000
_refine_ls_structure_factor_coef Fsqd
_refine_ls_weighting_details 'w=1/[\s^2^(Fo^2^)+(0.0739P)^2^+0.0000P] where P=(Fo^2^+2Fc^2^)/3'
_refine_ls_weighting_scheme calc
_refine_ls_wR_factor_all 0.1877
_refine_ls_wR_factor_obs 0.1308
_reflns_number_observed 813
_reflns_number_total 2206
_reflns_observed_criterion >2sigma(I)
_cod_data_source_file ic034166nsi20030214_121025.cif
_cod_data_source_block pc6f5
_cod_depositor_comments
;
The following automatic conversions were performed:

'_refine_ls_weighting_scheme' value 'calc
w=1/[\s^2^(Fo^2^)+(0.0739P)^2^+0.0000P] where P=(Fo^2^+2Fc^2^)/3' was
changed to 'calc'. New tag '_refine_ls_weighting_details' was
created. The value of the new tag was set to
'w=1/[\s^2^(Fo^2^)+(0.0739P)^2^+0.0000P] where P=(Fo^2^+2Fc^2^)/3'.

Automatic conversion script
Id: cif_fix_values 3143 2015-03-26 13:38:13Z robertas 
;
_cod_original_cell_volume 1270.0(13)
_cod_database_code 4313735

loop_
_symmetry_equiv_pos_as_xyz
'x, y, z'
'-x, y+1/2, -z+1/2'
'-x, -y, -z'
'x, -y-1/2, z-1/2'

loop_
_atom_site_aniso_label
_atom_site_aniso_U_11
_atom_site_aniso_U_22
_atom_site_aniso_U_33
_atom_site_aniso_U_23
_atom_site_aniso_U_13
_atom_site_aniso_U_12
P1 0.1015(15) 0.116(2) 0.0829(14) -0.0263(13) 0.0513(13) -0.0246(13)
F12 0.132(3) 0.070(2) 0.153(4) -0.002(3) 0.076(3) 0.017(2)
F13 0.111(3) 0.076(3) 0.122(4) 0.014(2) 0.040(3) -0.015(2)
F14 0.089(3) 0.127(3) 0.130(4) 0.000(3) 0.061(3) -0.019(3)
F15 0.105(3) 0.097(3) 0.181(5) 0.011(3) 0.082(4) 0.025(3)
F16 0.094(3) 0.071(3) 0.107(3) 0.011(2) 0.036(3) 0.006(2)
F22 0.113(3) 0.106(3) 0.103(3) 0.031(3) 0.047(3) 0.022(3)
F23 0.085(3) 0.201(5) 0.077(3) 0.019(3) 0.014(3) 0.029(3)
F24 0.089(3) 0.171(5) 0.117(4) -0.046(3) 0.032(3) -0.042(3)
F25 0.113(3) 0.089(3) 0.126(4) -0.006(3) 0.061(3) -0.016(2)
F26 0.097(3) 0.103(3) 0.075(3) 0.017(2) 0.022(2) 0.011(2)
C11 0.063(4) 0.060(4) 0.066(4) -0.005(3) 0.020(3) -0.004(3)
C12 0.070(4) 0.069(5) 0.077(5) -0.006(4) 0.025(4) 0.006(3)
C13 0.070(4) 0.057(4) 0.083(5) 0.004(4) 0.019(4) -0.009(3)
C14 0.061(4) 0.094(5) 0.069(4) -0.002(4) 0.025(4) -0.010(4)
C15 0.067(4) 0.069(4) 0.095(5) -0.006(4) 0.032(4) 0.008(4)
C16 0.067(4) 0.058(4) 0.071(4) 0.002(3) 0.019(4) -0.002(3)
C21 0.052(3) 0.079(4) 0.056(4) -0.002(3) 0.021(3) 0.004(3)
C22 0.068(4) 0.091(5) 0.072(5) 0.013(4) 0.037(4) 0.013(4)
C23 0.048(4) 0.124(7) 0.059(5) 0.008(5) 0.015(4) 0.019(4)
C24 0.062(5) 0.107(6) 0.082(6) -0.009(5) 0.033(4) -0.008(5)
C25 0.073(4) 0.074(5) 0.090(6) -0.005(4) 0.045(5) -0.002(4)
C26 0.064(4) 0.087(5) 0.068(5) 0.010(4) 0.030(4) 0.019(4)

loop_
_atom_site_label
_atom_site_type_symbol
_atom_site_fract_x
_atom_site_fract_y
_atom_site_fract_z
_atom_site_U_iso_or_equiv
_atom_site_thermal_displace_type
_atom_site_occupancy
_atom_site_calc_flag
_atom_site_refinement_flags
_atom_site_disorder_group
P1 P 0.2216(3) 0.2831(3) 0.22053(13) 0.0952(8) Uani 1 d . .
H1 H 0.3147(179) 0.1805(188) 0.2813(84) 0.276(59) Uiso 1 d . .
F12 F 0.2959(5) 0.6296(5) 0.1554(3) 0.112(2) Uani 1 d . .
F13 F 0.5002(5) 0.6821(5) 0.0895(3) 0.1032(14) Uani 1 d . .
F14 F 0.6668(4) 0.4005(6) 0.0703(3) 0.1093(15) Uani 1 d . .
F15 F 0.6284(5) 0.0661(6) 0.1176(3) 0.119(2) Uani 1 d . .
F16 F 0.4248(4) 0.0115(5) 0.1831(2) 0.0905(12) Uani 1 d . .
F22 F 0.0044(5) 0.3432(6) 0.0644(2) 0.1048(14) Uani 1 d . .
F23 F -0.2029(5) 0.1117(8) -0.0250(2) 0.125(2) Uani 1 d . .
F24 F -0.2321(5) -0.2258(8) 0.0220(3) 0.127(2) Uani 1 d . .
F25 F -0.0592(5) -0.3321(6) 0.1567(3) 0.1043(14) Uani 1 d . .
F26 F 0.1475(4) -0.1091(6) 0.2455(2) 0.0942(12) Uani 1 d . .
C11 C 0.3508(7) 0.3164(8) 0.1700(3) 0.064(2) Uani 1 d . .
C12 C 0.3756(7) 0.4865(9) 0.1457(4) 0.072(2) Uani 1 d . .
C13 C 0.4796(8) 0.5160(9) 0.1114(4) 0.072(2) Uani 1 d . .
C14 C 0.5632(7) 0.3743(10) 0.1024(4) 0.074(2) Uani 1 d . .
C15 C 0.5446(8) 0.2055(9) 0.1272(4) 0.076(2) Uani 1 d . .
C16 C 0.4402(7) 0.1808(8) 0.1596(4) 0.067(2) Uani 1 d . .
C21 C 0.0850(6) 0.1264(9) 0.1588(3) 0.062(2) Uani 1 d . .
C22 C -0.0096(8) 0.1753(10) 0.0883(4) 0.074(2) Uani 1 d . .
C23 C -0.1143(8) 0.0568(13) 0.0434(4) 0.078(2) Uani 1 d . .
C24 C -0.1302(8) -0.1112(12) 0.0652(5) 0.082(2) Uani 1 d . .
C25 C -0.0427(8) -0.1671(10) 0.1338(5) 0.074(2) Uani 1 d . .
C26 C 0.0631(8) -0.0487(10) 0.1789(4) 0.071(2) Uani 1 d . .

loop_
_atom_type_symbol
_atom_type_description
_atom_type_scat_dispersion_real
_atom_type_scat_dispersion_imag
_atom_type_scat_source
C C 0.0033 0.0016 'International Tables Vol C Tables 4.2.6.8 and 6.1.1.4'
F F 0.0171 0.0103 'International Tables Vol C Tables 4.2.6.8 and 6.1.1.4'
P P 0.1023 0.0942 'International Tables Vol C Tables 4.2.6.8 and 6.1.1.4'
H H 0.0000 0.0000 'International Tables Vol C Tables 4.2.6.8 and 6.1.1.4'

loop_
_geom_angle_atom_site_label_1
_geom_angle_atom_site_label_2
_geom_angle_atom_site_label_3
_geom_angle
_geom_angle_site_symmetry_1
_geom_angle_site_symmetry_3
_geom_angle_publ_flag
C11 P1 C21 100.1(3) . . ?
C16 C11 C12 115.3(5) . . ?
C16 C11 P1 122.6(5) . . ?
C12 C11 P1 121.9(4) . . ?
F12 C12 C13 117.7(6) . . ?
F12 C12 C11 119.6(5) . . ?
C13 C12 C11 122.7(6) . . ?
F13 C13 C14 120.9(6) . . ?
F13 C13 C12 120.5(6) . . ?
C14 C13 C12 118.6(6) . . ?
F14 C14 C13 119.6(6) . . ?
F14 C14 C15 120.0(6) . . ?
C13 C14 C15 120.4(6) . . ?
F15 C15 C16 120.9(6) . . ?
F15 C15 C14 119.6(6) . . ?
C16 C15 C14 119.5(6) . . ?
C15 C16 F16 117.7(5) . . ?
C15 C16 C11 123.5(6) . . ?
F16 C16 C11 118.8(5) . . ?
C26 C21 C22 114.2(6) . . ?
C26 C21 P1 123.2(5) . . ?
C22 C21 P1 122.5(6) . . ?
F22 C22 C23 120.4(7) . . ?
F22 C22 C21 118.0(7) . . ?
C23 C22 C21 121.6(7) . . ?
C24 C23 F23 119.1(8) . . ?
C24 C23 C22 121.9(7) . . ?
F23 C23 C22 119.0(8) . . ?
F24 C24 C23 122.0(8) . . ?
F24 C24 C25 118.4(8) . . ?
C23 C24 C25 119.6(8) . . ?
F25 C25 C24 120.3(8) . . ?
F25 C25 C26 121.0(7) . . ?
C24 C25 C26 118.7(7) . . ?
F26 C26 C25 116.9(7) . . ?
F26 C26 C21 119.1(7) . . ?
C25 C26 C21 124.0(7) . . ?

loop_
_geom_bond_atom_site_label_1
_geom_bond_atom_site_label_2
_geom_bond_distance
_geom_bond_site_symmetry_2
_geom_bond_publ_flag
P1 C11 1.832(6) . ?
P1 C21 1.835(6) . ?
F12 C12 1.347(7) . ?
F13 C13 1.339(7) . ?
F14 C14 1.346(7) . ?
F15 C15 1.349(7) . ?
F16 C16 1.360(7) . ?
F22 C22 1.351(7) . ?
F23 C23 1.361(8) . ?
F24 C24 1.335(8) . ?
F25 C25 1.329(7) . ?
F26 C26 1.336(7) . ?
C11 C16 1.367(7) . ?
C11 C12 1.395(8) . ?
C12 C13 1.384(8) . ?
C13 C14 1.357(8) . ?
C14 C15 1.374(9) . ?
C15 C16 1.356(8) . ?
C21 C26 1.392(9) . ?
C21 C22 1.395(9) . ?
C22 C23 1.380(10) . ?
C23 C24 1.340(10) . ?
C24 C25 1.363(10) . ?
C25 C26 1.386(10) . ?

loop_
_cod_related_entry_id
_cod_related_entry_database
_cod_related_entry_code
1 ChemSpider 532516
